data_2217390
loop_
_publ_author_name
'Guo, Ying-Cen'
'Wang, Xu-Fan'
'Ding, Yu'

_publ_section_title
;
 Dimethyl
 [1-(1-allyl-5-iodo-1<i>H</i>-indol-3-yl)-3-hydroxypropyl]phosphonate
;
_journal_coeditor_code AT2520
_journal_issue 2
_journal_name_full 'Acta Crystallographica Section E'
_journal_page_first o384
_journal_page_last o384
_journal_paper_doi 10.1107/S1600536807068171
_journal_volume 64
_journal_year 2008
_chemical_formula_iupac 'C16 H21 I N O4 P'
_chemical_formula_moiety 'C16 H21 I N O4 P'
_chemical_formula_sum 'C16 H21 I N O4 P'
_chemical_formula_weight 449.21
_chemical_name_systematic
;
Dimethyl [1-(1-allyl-5-iodo-1<i>H</i>-indol-3-yl)-3-hydroxypropyl]phosphonate
;
_space_group_IT_number 19
_symmetry_cell_setting orthorhombic
_symmetry_space_group_name_Hall 'P 2ac 2ab'
_symmetry_space_group_name_H-M 'P 21 21 21'
_atom_sites_solution_hydrogens geom
_atom_sites_solution_primary direct
_atom_sites_solution_secondary difmap
_audit_creation_method SHELXL-97
_cell_angle_alpha 90.00
_cell_angle_beta 90.00
_cell_angle_gamma 90.00
_cell_formula_units_Z 4
_cell_length_a 7.9983(4)
_cell_length_b 10.1295(6)
_cell_length_c 22.3722(12)
_cell_measurement_reflns_used 5073
_cell_measurement_temperature 294(2)
_cell_measurement_theta_max 25.63
_cell_measurement_theta_min 2.21
_cell_volume 1812.57(17)
_computing_cell_refinement 'SAINT (Bruker, 2001)'
_computing_data_collection 'SMART (Bruker, 2001)'
_computing_data_reduction 'SAINT (Bruker, 2001)'
_computing_molecular_graphics 'SHELXTL (Bruker, 2001)'
_computing_publication_material 'SHELXTL (Bruker, 2001)'
_computing_structure_refinement 'SHELXL97 (Sheldrick, 2008)'
_computing_structure_solution 'SHELXS97 (Sheldrick, 2008)'
_diffrn_ambient_temperature 294(2)
_diffrn_measured_fraction_theta_full 1.000
_diffrn_measured_fraction_theta_max 1.000
_diffrn_measurement_device_type 'Bruker SMART CCD area-detector'
_diffrn_measurement_method 'phi and omega scans'
_diffrn_radiation_monochromator graphite
_diffrn_radiation_type MoK\a
_diffrn_radiation_wavelength 0.71073
_diffrn_reflns_av_R_equivalents 0.0510
_diffrn_reflns_av_sigmaI/netI 0.0412
_diffrn_reflns_limit_h_max 9
_diffrn_reflns_limit_h_min -7
_diffrn_reflns_limit_k_max 12
_diffrn_reflns_limit_k_min -11
_diffrn_reflns_limit_l_max 27
_diffrn_reflns_limit_l_min -27
_diffrn_reflns_number 10836
_diffrn_reflns_theta_full 26.00
_diffrn_reflns_theta_max 26.00
_diffrn_reflns_theta_min 1.82
_exptl_absorpt_coefficient_mu 1.873
_exptl_absorpt_correction_T_max 0.8348
_exptl_absorpt_correction_T_min 0.7058
_exptl_absorpt_correction_type multi-scan
_exptl_absorpt_process_details '(SADABS; Sheldrick, 1997)'
_exptl_crystal_colour colourless
_exptl_crystal_density_diffrn 1.646
_exptl_crystal_density_method 'not measured'
_exptl_crystal_description block
_exptl_crystal_F_000 896
_exptl_crystal_size_max 0.20
_exptl_crystal_size_mid 0.10
_exptl_crystal_size_min 0.10
_refine_diff_density_max 0.687
_refine_diff_density_min -0.304
_refine_ls_abs_structure_details 'Flack (1983), 1503 Freidel pairs'
_refine_ls_abs_structure_Flack 0.000(10)
_refine_ls_extinction_method none
_refine_ls_goodness_of_fit_ref 1.036
_refine_ls_hydrogen_treatment constr
_refine_ls_matrix_type full
_refine_ls_number_parameters 211
_refine_ls_number_reflns 3564
_refine_ls_number_restraints 0
_refine_ls_restrained_S_all 1.036
_refine_ls_R_factor_all 0.0465
_refine_ls_R_factor_gt 0.0420
_refine_ls_shift/su_max 0.000
_refine_ls_shift/su_mean 0.000
_refine_ls_structure_factor_coef Fsqd
_refine_ls_weighting_details 'calc w=1/[\s^2^(Fo^2^)+(0.0573P)^2^+0.6855P] where P=(Fo^2^+2Fc^2^)/3'
_refine_ls_weighting_scheme calc
_refine_ls_wR_factor_gt 0.0989
_refine_ls_wR_factor_ref 0.1016
_reflns_number_gt 3314
_reflns_number_total 3564
_reflns_threshold_expression I>2sigma(I)
_cod_data_source_file at2520.cif
_cod_data_source_block I
_cod_database_code 2217390
_cod_database_fobs_code 2217390

loop_
_symmetry_equiv_pos_as_xyz
'x, y, z'
'-x+1/2, -y, z+1/2'
'-x, y+1/2, -z+1/2'
'x+1/2, -y+1/2, -z'

loop_
_atom_site_type_symbol
_atom_site_label
_atom_site_fract_x
_atom_site_fract_y
_atom_site_fract_z
_atom_site_U_iso_or_equiv
_atom_site_adp_type
_atom_site_calc_flag
_atom_site_refinement_flags
_atom_site_occupancy
I I1 -0.17244(5) -0.23507(4) 1.053601(16) 0.06002(15) Uani d . 1
C C1 -0.1488(6) 0.1982(4) 0.96323(18) 0.0340(9) Uani d . 1
C C2 -0.2151(6) 0.1860(5) 1.0201(2) 0.0408(11) Uani d . 1
H H2 -0.2575 0.2587 1.0404 0.049 Uiso calc R 1
C C3 -0.2158(7) 0.0611(6) 1.0455(2) 0.0460(12) Uani d . 1
H H3 -0.2580 0.0495 1.0838 0.055 Uiso calc R 1
C C4 -0.1542(7) -0.0467(5) 1.0142(2) 0.0414(11) Uani d . 1
C C5 -0.0842(6) -0.0348(5) 0.95801(19) 0.0364(10) Uani d . 1
H H5 -0.0414 -0.1081 0.9382 0.044 Uiso calc R 1
C C6 -0.0794(5) 0.0896(4) 0.93175(17) 0.0299(9) Uani d . 1
C C7 -0.0233(5) 0.1394(4) 0.87529(18) 0.0303(9) Uani d . 1
C C8 -0.0615(5) 0.2707(5) 0.87450(19) 0.0365(10) Uani d . 1
H H8 -0.0395 0.3272 0.8427 0.044 Uiso calc R 1
C C9 -0.1972(10) 0.4394(5) 0.9422(2) 0.0627(17) Uani d . 1
H H9A -0.2818 0.4309 0.9731 0.075 Uiso calc R 1
H H9B -0.1050 0.4893 0.9591 0.075 Uiso calc R 1
C C10 -0.2659(14) 0.5131(9) 0.8942(4) 0.105(3) Uani d . 1
H H10 -0.3574 0.4747 0.8753 0.126 Uiso calc R 1
C C11 -0.2201(13) 0.6240(7) 0.8734(3) 0.089(3) Uani d . 1
H H11A -0.1294 0.6679 0.8902 0.107 Uiso calc R 1
H H11B -0.2772 0.6613 0.8414 0.107 Uiso calc R 1
C C12 0.0602(6) 0.0611(5) 0.82594(19) 0.0324(9) Uani d . 1
H H12 0.0481 -0.0329 0.8355 0.039 Uiso calc R 1
C C13 -0.0169(6) 0.0843(5) 0.76336(19) 0.0414(11) Uani d . 1
H H13A -0.0210 0.1785 0.7555 0.050 Uiso calc R 1
H H13B 0.0547 0.0443 0.7334 0.050 Uiso calc R 1
C C14 -0.1891(8) 0.0284(6) 0.7576(2) 0.0541(14) Uani d . 1
H H14A -0.2652 0.0777 0.7829 0.065 Uiso calc R 1
H H14B -0.2268 0.0374 0.7166 0.065 Uiso calc R 1
C C15 0.5194(7) 0.0595(7) 0.9005(3) 0.0577(15) Uani d . 1
H H15A 0.5880 0.0042 0.8757 0.087 Uiso calc R 1
H H15B 0.5363 0.0367 0.9417 0.087 Uiso calc R 1
H H15C 0.5494 0.1503 0.8943 0.087 Uiso calc R 1
C C16 0.3565(9) -0.1289(6) 0.7724(3) 0.0686(18) Uani d . 1
H H16A 0.4059 -0.1626 0.8084 0.103 Uiso calc R 1
H H16B 0.4166 -0.1620 0.7384 0.103 Uiso calc R 1
H H16C 0.2419 -0.1566 0.7701 0.103 Uiso calc R 1
N N1 -0.1369(5) 0.3078(4) 0.92702(16) 0.0379(9) Uani d . 1
O O1 -0.1922(9) -0.1050(5) 0.7740(3) 0.112(2) Uani d . 1
H H1 -0.2269 -0.1492 0.7459 0.168 Uiso calc R 1
O O2 0.3445(4) 0.0404(3) 0.88494(12) 0.0386(7) Uani d . 1
O O3 0.3641(4) 0.0129(4) 0.77276(15) 0.0494(9) Uani d . 1
O O4 0.3217(5) 0.2376(3) 0.81376(16) 0.0521(8) Uani d . 1
P P1 0.28050(14) 0.09837(13) 0.82350(5) 0.0338(3) Uani d . 1

loop_
_atom_site_aniso_label
_atom_site_aniso_U_11
_atom_site_aniso_U_22
_atom_site_aniso_U_33
_atom_site_aniso_U_12
_atom_site_aniso_U_13
_atom_site_aniso_U_23
I1 0.0725(3) 0.0485(2) 0.0591(2) -0.00777(18) 0.00460(18) 0.01635(16)
C1 0.032(2) 0.034(2) 0.036(2) 0.0011(18) -0.0051(17) -0.0074(16)
C2 0.037(2) 0.050(3) 0.036(2) 0.006(2) 0.0039(19) -0.006(2)
C3 0.047(3) 0.058(3) 0.032(2) 0.000(2) 0.008(2) 0.001(2)
C4 0.041(3) 0.045(3) 0.038(2) -0.003(2) -0.003(2) 0.0070(19)
C5 0.032(2) 0.037(2) 0.040(3) -0.0025(19) 0.0006(19) -0.0012(19)
C6 0.024(2) 0.038(2) 0.028(2) 0.0039(18) -0.0029(16) -0.0024(17)
C7 0.023(2) 0.038(2) 0.030(2) 0.0002(18) -0.0002(16) -0.0048(17)
C8 0.037(2) 0.038(2) 0.035(2) -0.003(2) 0.0003(18) -0.0033(19)
C9 0.104(5) 0.039(3) 0.045(3) 0.022(3) 0.005(4) -0.002(2)
C10 0.141(8) 0.083(6) 0.090(6) 0.057(6) 0.025(5) 0.008(5)
C11 0.157(8) 0.053(4) 0.058(4) 0.043(5) 0.035(4) 0.010(3)
C12 0.034(2) 0.032(2) 0.031(2) 0.0014(19) 0.0026(18) -0.0003(18)
C13 0.042(3) 0.054(3) 0.028(2) 0.002(2) -0.0016(19) -0.007(2)
C14 0.056(3) 0.051(3) 0.055(3) 0.000(3) -0.026(3) -0.006(2)
C15 0.038(3) 0.080(4) 0.056(3) -0.006(3) -0.013(2) 0.014(3)
C16 0.060(4) 0.062(4) 0.083(4) 0.011(3) 0.004(3) -0.029(3)
N1 0.042(2) 0.035(2) 0.0367(19) 0.0083(17) 0.0030(16) -0.0041(15)
O1 0.153(6) 0.054(3) 0.129(5) -0.034(4) -0.088(4) 0.005(3)
O2 0.0300(16) 0.0523(19) 0.0334(15) -0.0042(16) -0.0025(14) 0.0044(13)
O3 0.035(2) 0.071(3) 0.0416(18) 0.0069(17) 0.0066(15) -0.0039(17)
O4 0.0469(19) 0.047(2) 0.062(2) -0.007(2) -0.0022(16) 0.0139(16)
P1 0.0292(6) 0.0419(7) 0.0304(5) 0.0007(5) 0.0017(4) 0.0023(5)

loop_
_atom_type_symbol
_atom_type_description
_atom_type_scat_dispersion_real
_atom_type_scat_dispersion_imag
_atom_type_scat_source
C C 0.0033 0.0016 'International Tables Vol C Tables 4.2.6.8 and 6.1.1.4'
H H 0.0000 0.0000 'International Tables Vol C Tables 4.2.6.8 and 6.1.1.4'
N N 0.0061 0.0033 'International Tables Vol C Tables 4.2.6.8 and 6.1.1.4'
O O 0.0106 0.0060 'International Tables Vol C Tables 4.2.6.8 and 6.1.1.4'
I I -0.4742 1.8119 'International Tables Vol C Tables 4.2.6.8 and 6.1.1.4'
P P 0.1023 0.0942 'International Tables Vol C Tables 4.2.6.8 and 6.1.1.4'

loop_
_geom_angle_atom_site_label_1
_geom_angle_atom_site_label_2
_geom_angle_atom_site_label_3
_geom_angle
N1 C1 C2 129.7(4)
N1 C1 C6 107.8(4)
C2 C1 C6 122.5(4)
C1 C2 C3 117.3(4)
C1 C2 H2 121.3
C3 C2 H2 121.3
C4 C3 C2 120.7(4)
C4 C3 H3 119.7
C2 C3 H3 119.7
C5 C4 C3 122.2(4)
C5 C4 I1 119.2(4)
C3 C4 I1 118.5(3)
C4 C5 C6 118.4(4)
C4 C5 H5 120.8
C6 C5 H5 120.8
C5 C6 C1 118.8(4)
C5 C6 C7 134.4(4)
C1 C6 C7 106.7(4)
C8 C7 C6 106.5(4)
C8 C7 C12 126.8(4)
C6 C7 C12 126.7(4)
C7 C8 N1 110.8(4)
C7 C8 H8 124.6
N1 C8 H8 124.6
C10 C9 N1 115.6(5)
C10 C9 H9A 108.4
N1 C9 H9A 108.4
C10 C9 H9B 108.4
N1 C9 H9B 108.4
H9A C9 H9B 107.4
C11 C10 C9 129.1(11)
C11 C10 H10 115.5
C9 C10 H10 115.5
C10 C11 H11A 120.0
C10 C11 H11B 120.0
H11A C11 H11B 120.0
C7 C12 C13 113.8(4)
C7 C12 P1 110.1(3)
C13 C12 P1 109.3(3)
C7 C12 H12 107.8
C13 C12 H12 107.8
P1 C12 H12 107.8
C14 C13 C12 112.8(4)
C14 C13 H13A 109.0
C12 C13 H13A 109.0
C14 C13 H13B 109.0
C12 C13 H13B 109.0
H13A C13 H13B 107.8
O1 C14 C13 111.1(5)
O1 C14 H14A 109.4
C13 C14 H14A 109.4
O1 C14 H14B 109.4
C13 C14 H14B 109.4
H14A C14 H14B 108.0
O2 C15 H15A 109.5
O2 C15 H15B 109.5
H15A C15 H15B 109.5
O2 C15 H15C 109.5
H15A C15 H15C 109.5
H15B C15 H15C 109.5
O3 C16 H16A 109.5
O3 C16 H16B 109.5
H16A C16 H16B 109.5
O3 C16 H16C 109.5
H16A C16 H16C 109.5
H16B C16 H16C 109.5
C8 N1 C1 108.2(4)
C8 N1 C9 126.6(4)
C1 N1 C9 125.2(4)
C14 O1 H1 109.5
C15 O2 P1 118.1(3)
C16 O3 P1 122.4(4)
O4 P1 O3 109.0(2)
O4 P1 O2 114.5(2)
O3 P1 O2 106.55(19)
O4 P1 C12 115.2(2)
O3 P1 C12 108.7(2)
O2 P1 C12 102.26(19)

loop_
_geom_bond_atom_site_label_1
_geom_bond_atom_site_label_2
_geom_bond_distance
I1 C4 2.107(5)
C1 N1 1.378(6)
C1 C2 1.383(6)
C1 C6 1.419(6)
C2 C3 1.387(7)
C2 H2 0.9300
C3 C4 1.387(7)
C3 H3 0.9300
C4 C5 1.382(6)
C5 C6 1.391(7)
C5 H5 0.9300
C6 C7 1.432(6)
C7 C8 1.365(7)
C7 C12 1.514(6)
C8 N1 1.374(5)
C8 H8 0.9300
C9 C10 1.419(10)
C9 N1 1.458(6)
C9 H9A 0.9700
C9 H9B 0.9700
C10 C11 1.270(12)
C10 H10 0.9300
C11 H11A 0.9300
C11 H11B 0.9300
C12 C13 1.548(6)
C12 P1 1.803(4)
C12 H12 0.9800
C13 C14 1.495(8)
C13 H13A 0.9700
C13 H13B 0.9700
C14 O1 1.400(7)
C14 H14A 0.9700
C14 H14B 0.9700
C15 O2 1.455(6)
C15 H15A 0.9600
C15 H15B 0.9600
C15 H15C 0.9600
C16 O3 1.438(7)
C16 H16A 0.9600
C16 H16B 0.9600
C16 H16C 0.9600
O1 H1 0.8200
O2 P1 1.580(3)
O3 P1 1.576(4)
O4 P1 1.464(4)

loop_
_geom_hbond_atom_site_label_D
_geom_hbond_atom_site_label_H
_geom_hbond_atom_site_label_A
_geom_hbond_site_symmetry_A
_geom_hbond_distance_DH
_geom_hbond_distance_HA
_geom_hbond_distance_DA
_geom_hbond_angle_DHA
C12 H12 O1 . 0.98 2.47 2.873(7) 104.0
O1 H1 O4 3_546 0.82 1.92 2.733(6) 174.1

loop_
_geom_torsion_atom_site_label_1
_geom_torsion_atom_site_label_2
_geom_torsion_atom_site_label_3
_geom_torsion_atom_site_label_4
_geom_torsion
N1 C1 C2 C3 177.8(5)
C6 C1 C2 C3 -1.6(7)
C1 C2 C3 C4 -0.9(7)
C2 C3 C4 C5 2.5(8)
C2 C3 C4 I1 -176.4(4)
C3 C4 C5 C6 -1.5(7)
I1 C4 C5 C6 177.4(3)
C4 C5 C6 C1 -1.0(6)
C4 C5 C6 C7 -177.9(5)
N1 C1 C6 C5 -176.9(4)
C2 C1 C6 C5 2.6(6)
N1 C1 C6 C7 0.8(5)
C2 C1 C6 C7 -179.7(4)
C5 C6 C7 C8 176.3(5)
C1 C6 C7 C8 -0.8(5)
C5 C6 C7 C12 -3.0(8)
C1 C6 C7 C12 179.9(4)
C6 C7 C8 N1 0.6(5)
C12 C7 C8 N1 179.9(4)
N1 C9 C10 C11 -120.5(9)
C8 C7 C12 C13 -47.8(6)
C6 C7 C12 C13 131.4(5)
C8 C7 C12 P1 75.3(5)
C6 C7 C12 P1 -105.6(4)
C7 C12 C13 C14 -69.1(6)
P1 C12 C13 C14 167.4(4)
C12 C13 C14 O1 -53.2(7)
C7 C8 N1 C1 -0.1(5)
C7 C8 N1 C9 -179.2(5)
C2 C1 N1 C8 -179.9(5)
C6 C1 N1 C8 -0.5(5)
C2 C1 N1 C9 -0.8(8)
C6 C1 N1 C9 178.7(5)
C10 C9 N1 C8 35.3(10)
C10 C9 N1 C1 -143.6(7)
C16 O3 P1 O4 175.5(4)
C16 O3 P1 O2 51.4(5)
C16 O3 P1 C12 -58.1(5)
C15 O2 P1 O4 -51.1(5)
C15 O2 P1 O3 69.5(4)
C15 O2 P1 C12 -176.4(4)
C7 C12 P1 O4 -58.6(4)
C13 C12 P1 O4 67.1(4)
C7 C12 P1 O3 178.7(3)
C13 C12 P1 O3 -55.6(4)
C7 C12 P1 O2 66.3(3)
C13 C12 P1 O2 -168.0(3)

loop_
_cod_related_entry_id
_cod_related_entry_database
_cod_related_entry_code
1 ChemSpider 21195619
